data_4074967
loop_
_publ_author_name
'Ionkin, Alex S.'
'Marshall, William J.'
'Adelman, Douglas J.'
'Fones, Barbara Bobik'
'Fish, Brian M.'
'Schiffhauer, Matthew F.'

_publ_section_title
;
 High-Temperature Catalysts for the Production of \a-Olefins Based on
 Iron(II) and Iron(III) Tridentate Bis(imino)pyridine Complexes with
 Double Pattern of Substitution:&#x00A0;ortho-Methyl plusmeta-Aryl&#x2020;
;
_journal_issue 12
_journal_name_full Organometallics
_journal_page_first 2978
_journal_paper_doi 10.1021/om051069o
_journal_volume 25
_journal_year 2006
_chemical_formula_sum 'C39 H27 F12 N3'
_chemical_formula_weight 765.64
_chemical_name_systematic
;
 ?
;
_space_group_IT_number 33
_symmetry_cell_setting orthorhombic
_symmetry_space_group_name_Hall 'P 2c -2n'
_symmetry_space_group_name_H-M 'P n a 21'
_atom_sites_solution_hydrogens geom
_atom_sites_solution_primary direct
_atom_sites_solution_secondary difmap
_audit_creation_method SHELXL-97
_cell_angle_alpha 90.00
_cell_angle_beta 90.00
_cell_angle_gamma 90.00
_cell_formula_units_Z 8
_cell_length_a 16.770(2)
_cell_length_b 15.807(2)
_cell_length_c 27.350(4)
_cell_measurement_temperature 293(2)
_cell_volume 7250.0(16)
_computing_cell_refinement 'Bruker XSCANS'
_computing_data_collection 'Bruker XSCANS'
_computing_data_reduction 'Bruker SHELXTL'
_computing_molecular_graphics 'Bruker SHELXTL'
_computing_publication_material 'Bruker SHELXTL'
_computing_structure_refinement 'SHELXL-97 (Sheldrick, 1997)'
_computing_structure_solution 'SHELXS-97 (Sheldrick, 1990)'
_diffrn_ambient_temperature 293(2)
_diffrn_measured_fraction_theta_full 0.966
_diffrn_measured_fraction_theta_max 0.966
_diffrn_measurement_device_type 'Bruker P4'
_diffrn_measurement_method '\w scans'
_diffrn_radiation_monochromator graphite
_diffrn_radiation_source 'fine-focus sealed tube'
_diffrn_radiation_type MoK\a
_diffrn_radiation_wavelength 0.71073
_diffrn_reflns_av_R_equivalents 0.1477
_diffrn_reflns_av_sigmaI/netI 0.1960
_diffrn_reflns_limit_h_max 22
_diffrn_reflns_limit_h_min -21
_diffrn_reflns_limit_k_max 20
_diffrn_reflns_limit_k_min -18
_diffrn_reflns_limit_l_max 36
_diffrn_reflns_limit_l_min -23
_diffrn_reflns_number 45419
_diffrn_reflns_theta_full 28.35
_diffrn_reflns_theta_max 28.35
_diffrn_reflns_theta_min 1.49
_exptl_absorpt_coefficient_mu 0.126
_exptl_absorpt_correction_type none
_exptl_crystal_colour colorless
_exptl_crystal_density_diffrn 1.403
_exptl_crystal_density_meas hemisphere
_exptl_crystal_density_method 'not measured'
_exptl_crystal_description iregblok
_exptl_crystal_F_000 3120
_exptl_crystal_size_max .28
_exptl_crystal_size_mid .14
_exptl_crystal_size_min .12
_refine_diff_density_max 0.395
_refine_diff_density_min -0.348
_refine_diff_density_rms 0.064
_refine_ls_abs_structure_details 'Flack H D (1983), Acta Cryst. A39, 876-881'
_refine_ls_abs_structure_Flack -0.1(10)
_refine_ls_extinction_method none
_refine_ls_goodness_of_fit_ref 0.969
_refine_ls_hydrogen_treatment riding
_refine_ls_matrix_type full
_refine_ls_number_parameters 981
_refine_ls_number_reflns 14682
_refine_ls_number_restraints 1
_refine_ls_restrained_S_all 0.968
_refine_ls_R_factor_all 0.2511
_refine_ls_R_factor_gt 0.0759
_refine_ls_shift/su_max 0.039
_refine_ls_shift/su_mean 0.004
_refine_ls_structure_factor_coef Fsqd
_refine_ls_weighting_details 'calc w=1/[\s^2^(Fo^2^)+(0.0917P)^2^+0.0000P] where P=(Fo^2^+2Fc^2^)/3'
_refine_ls_weighting_scheme calc
_refine_ls_wR_factor_gt 0.1527
_refine_ls_wR_factor_ref 0.2231
_reflns_number_gt 5466
_reflns_number_total 14682
_reflns_threshold_expression >2sigma(I)
_cod_data_source_file om051069osi20051215_083543.cif
_cod_data_source_block 04157
_cod_depositor_comments
;
The following automatic conversions were performed:

'_symmetry_cell_setting' value 'Orthorhombic' changed to
'orthorhombic' according to
/home/saulius/struct/CIF-dictionaries/cif_core.dic dictionary named
'cif_core.dic' version 2.4.1 from 2010-06-29.

Automatic conversion script
Id: cif_fix_values 1715 2011-07-08 13:25:40Z adriana 
;
_cod_original_sg_symbol_H-M Pna2(1)
_cod_database_code 4074967

loop_
_symmetry_equiv_pos_as_xyz
'x, y, z'
'-x, -y, z+1/2'
'-x+1/2, y+1/2, z+1/2'
'x+1/2, -y+1/2, z'

loop_
_atom_site_label
_atom_site_type_symbol
_atom_site_fract_x
_atom_site_fract_y
_atom_site_fract_z
_atom_site_U_iso_or_equiv
_atom_site_adp_type
_atom_site_occupancy
_atom_site_symmetry_multiplicity
_atom_site_calc_flag
_atom_site_refinement_flags
F1_1 F 0.4047(4) 1.4529(3) -0.0160(2) 0.110(2) Uani 1 1 d .
F2_1 F 0.4202(4) 1.4606(4) -0.09187(19) 0.106(2) Uani 1 1 d .
F3_1 F 0.5159(4) 1.4782(3) -0.0447(3) 0.108(2) Uani 1 1 d .
F4_1 F 0.4499(4) 1.1444(4) -0.1656(2) 0.098(2) Uani 1 1 d .
F5_1 F 0.5640(4) 1.1052(4) -0.1436(2) 0.0933(18) Uani 1 1 d .
F6_1 F 0.5500(4) 1.2239(4) -0.17944(19) 0.111(2) Uani 1 1 d .
F7_1 F 0.2153(5) 0.2967(5) -0.0978(2) 0.138(3) Uani 1 1 d .
F8_1 F 0.2977(4) 0.1970(6) -0.1029(2) 0.144(3) Uani 1 1 d .
F9_1 F 0.1783(3) 0.1715(4) -0.1081(2) 0.103(2) Uani 1 1 d .
F10_1 F 0.1567(5) -0.0159(3) 0.0386(2) 0.124(2) Uani 1 1 d .
F11_1 F 0.1713(3) 0.0377(3) 0.1091(2) 0.0928(18) Uani 1 1 d .
F12_1 F 0.0722(3) 0.0701(4) 0.0672(3) 0.113(2) Uani 1 1 d .
N1_1 N 0.3894(4) 0.7525(4) 0.1010(2) 0.0352(15) Uani 1 1 d .
N2_1 N 0.4003(3) 0.9764(4) 0.0984(2) 0.0394(16) Uani 1 1 d .
N3_1 N 0.3207(4) 0.5418(4) 0.1160(2) 0.0447(16) Uani 1 1 d .
C1_1 C 0.3625(5) 0.8333(4) 0.1045(3) 0.0365(17) Uani 1 1 d .
C2_1 C 0.2843(4) 0.8512(4) 0.1136(3) 0.0398(18) Uani 1 1 d .
H2B_1 H 0.2679 0.9073 0.1153 0.048 Uiso 1 1 calc R
C3_1 C 0.2289(5) 0.7868(5) 0.1203(3) 0.047(2) Uani 1 1 d .
H3B_1 H 0.1756 0.7983 0.1267 0.056 Uiso 1 1 calc R
C4_1 C 0.2570(5) 0.7045(5) 0.1171(3) 0.0435(19) Uani 1 1 d .
H4A_1 H 0.2221 0.6593 0.1211 0.052 Uiso 1 1 calc R
C5_1 C 0.3352(5) 0.6897(4) 0.1080(2) 0.0356(18) Uani 1 1 d .
C6_1 C 0.4237(4) 0.8986(5) 0.0949(2) 0.0352(19) Uani 1 1 d .
C7_1 C 0.5049(5) 0.8741(5) 0.0811(3) 0.059(2) Uani 1 1 d .
H7A_1 H 0.5327 0.9225 0.0685 0.088 Uiso 1 1 calc R
H7B_1 H 0.5027 0.8310 0.0564 0.088 Uiso 1 1 calc R
H7C_1 H 0.5325 0.8527 0.1093 0.088 Uiso 1 1 calc R
C8_1 C 0.4515(4) 1.0464(4) 0.0886(3) 0.0326(18) Uani 1 1 d .
C9_1 C 0.4995(5) 1.0765(5) 0.1257(3) 0.042(2) Uani 1 1 d .
H9A_1 H 0.5005 1.0492 0.1559 0.050 Uiso 1 1 calc R
C10_1 C 0.5458(5) 1.1471(5) 0.1179(3) 0.045(2) Uani 1 1 d .
H10A_1 H 0.5791 1.1668 0.1426 0.053 Uiso 1 1 calc R
C11_1 C 0.5433(4) 1.1884(4) 0.0741(3) 0.0387(18) Uani 1 1 d .
H11A_1 H 0.5738 1.2369 0.0694 0.046 Uiso 1 1 calc R
C12_1 C 0.4949(4) 1.1580(4) 0.0359(3) 0.0354(18) Uani 1 1 d .
C13_1 C 0.4485(4) 1.0859(4) 0.0427(2) 0.0292(16) Uani 1 1 d .
C14_1 C 0.3930(4) 1.0486(5) 0.0044(2) 0.0416(19) Uani 1 1 d .
H14A_1 H 0.3815 1.0906 -0.0200 0.062 Uiso 1 1 calc R
H14B_1 H 0.3443 1.0308 0.0197 0.062 Uiso 1 1 calc R
H14C_1 H 0.4183 1.0008 -0.0108 0.062 Uiso 1 1 calc R
C15_1 C 0.4925(4) 1.2066(4) -0.0105(3) 0.0340(17) Uani 1 1 d .
C16_1 C 0.4738(4) 1.2925(5) -0.0103(2) 0.0368(18) Uani 1 1 d .
H16A_1 H 0.4622 1.3190 0.0193 0.044 Uiso 1 1 calc R
C17_1 C 0.4720(4) 1.3396(5) -0.0531(3) 0.0402(18) Uani 1 1 d .
C18_1 C 0.4842(5) 1.3003(5) -0.0970(3) 0.049(2) Uani 1 1 d .
H18A_1 H 0.4791 1.3307 -0.1259 0.059 Uiso 1 1 calc R
C19_1 C 0.5039(5) 1.2159(5) -0.0985(3) 0.047(2) Uani 1 1 d .
C20_1 C 0.5084(5) 1.1687(5) -0.0563(3) 0.048(2) Uani 1 1 d .
H20A_1 H 0.5219 1.1117 -0.0579 0.057 Uiso 1 1 calc R
C21_1 C 0.4519(5) 1.4308(5) -0.0522(3) 0.050(2) Uani 1 1 d .
C22_1 C 0.5174(7) 1.1721(7) -0.1471(3) 0.066(3) Uani 1 1 d .
C23_1 C 0.3676(4) 0.6015(4) 0.1020(2) 0.0345(17) Uani 1 1 d .
C24_1 C 0.4474(4) 0.5926(5) 0.0790(3) 0.047(2) Uani 1 1 d .
H24A_1 H 0.4618 0.5338 0.0777 0.071 Uiso 1 1 calc R
H24B_1 H 0.4862 0.6230 0.0979 0.071 Uiso 1 1 calc R
H24C_1 H 0.4458 0.6151 0.0464 0.071 Uiso 1 1 calc R
C25_1 C 0.3426(4) 0.4546(4) 0.1118(3) 0.0369(18) Uani 1 1 d .
C26_1 C 0.4032(5) 0.4221(5) 0.1403(3) 0.045(2) Uani 1 1 d .
H26A_1 H 0.4337 0.4580 0.1597 0.053 Uiso 1 1 calc R
C27_1 C 0.4184(5) 0.3360(5) 0.1400(2) 0.0413(19) Uani 1 1 d .
H27A_1 H 0.4584 0.3137 0.1597 0.050 Uiso 1 1 calc R
C28_1 C 0.3737(5) 0.2834(5) 0.1103(3) 0.0417(19) Uani 1 1 d .
H28A_1 H 0.3838 0.2255 0.1099 0.050 Uiso 1 1 calc R
C29_1 C 0.3140(4) 0.3165(5) 0.0812(3) 0.0356(18) Uani 1 1 d .
C30_1 C 0.2952(4) 0.4027(4) 0.0821(3) 0.0345(18) Uani 1 1 d .
C31_1 C 0.2259(5) 0.4403(5) 0.0529(3) 0.049(2) Uani 1 1 d .
H31A_1 H 0.2025 0.4859 0.0712 0.073 Uiso 1 1 calc R
H31B_1 H 0.1866 0.3974 0.0472 0.073 Uiso 1 1 calc R
H31C_1 H 0.2453 0.4613 0.0222 0.073 Uiso 1 1 calc R
C32_1 C 0.2694(4) 0.2571(5) 0.0499(3) 0.0370(18) Uani 1 1 d .
C33_1 C 0.2657(4) 0.2663(5) -0.0004(3) 0.049(2) Uani 1 1 d .
H33A_1 H 0.2898 0.3130 -0.0149 0.058 Uiso 1 1 calc R
C34_1 C 0.2267(4) 0.2074(6) -0.0299(3) 0.049(2) Uani 1 1 d .
C35_1 C 0.1897(4) 0.1378(5) -0.0084(4) 0.055(2) Uani 1 1 d .
H35A_1 H 0.1635 0.0985 -0.0279 0.066 Uiso 1 1 calc R
C36_1 C 0.1917(5) 0.1269(5) 0.0414(4) 0.051(2) Uani 1 1 d .
C37_1 C 0.2320(4) 0.1853(5) 0.0698(3) 0.045(2) Uani 1 1 d .
H37A_1 H 0.2346 0.1767 0.1034 0.054 Uiso 1 1 calc R
C38_1 C 0.2304(6) 0.2194(8) -0.0843(4) 0.075(3) Uani 1 1 d .
C39_1 C 0.1482(6) 0.0567(6) 0.0645(4) 0.072(3) Uani 1 1 d .
F13_2 F 0.3619(4) 1.0919(4) 0.47760(19) 0.099(2) Uani 1 1 d .
F14_2 F 0.2470(3) 1.1343(4) 0.5010(2) 0.096(2) Uani 1 1 d .
F15_2 F 0.3501(3) 1.2068(4) 0.51672(18) 0.0913(18) Uani 1 1 d .
F16_2 F 0.2038(7) 1.4448(5) 0.4264(3) 0.223(6) Uani 1 1 d .
F17_2 F 0.2226(5) 1.4533(4) 0.3553(3) 0.141(3) Uani 1 1 d .
F18_2 F 0.3128(5) 1.4708(4) 0.4014(4) 0.178(4) Uani 1 1 d .
F19_2 F -0.0116(3) 0.0235(3) 0.2506(2) 0.0960(19) Uani 1 1 d .
F20_2 F -0.0528(5) -0.0093(4) 0.3214(2) 0.146(3) Uani 1 1 d .
F21_2 F -0.1201(3) 0.0678(4) 0.2758(2) 0.0932(19) Uani 1 1 d .
F22_2 F -0.0199(3) 0.1893(4) 0.45764(18) 0.0918(18) Uani 1 1 d .
F23_2 F 0.0187(5) 0.3127(5) 0.4433(2) 0.126(3) Uani 1 1 d .
F24_2 F 0.1011(4) 0.2135(6) 0.4497(2) 0.139(3) Uani 1 1 d .
N4_2 N 0.1842(4) 0.7537(4) 0.2378(2) 0.0409(16) Uani 1 1 d .
N5_2 N 0.2015(4) 0.9764(4) 0.2367(2) 0.0462(16) Uani 1 1 d .
N6_2 N 0.1106(3) 0.5442(4) 0.2264(2) 0.0371(15) Uani 1 1 d .
C40_2 C 0.1606(5) 0.8344(4) 0.2302(3) 0.0404(19) Uani 1 1 d .
C41_2 C 0.0855(5) 0.8563(5) 0.2126(3) 0.047(2) Uani 1 1 d .
H41A_2 H 0.0715 0.9125 0.2074 0.056 Uiso 1 1 calc R
C42_2 C 0.0332(5) 0.7927(5) 0.2031(3) 0.052(2) Uani 1 1 d .
H42A_2 H -0.0173 0.8055 0.1912 0.062 Uiso 1 1 calc R
C43_2 C 0.0544(5) 0.7084(5) 0.2111(3) 0.044(2) Uani 1 1 d .
H43A_2 H 0.0186 0.6647 0.2050 0.053 Uiso 1 1 calc R
C44_2 C 0.1308(5) 0.6920(4) 0.2282(2) 0.0392(19) Uani 1 1 d .
C45_2 C 0.2227(5) 0.8999(4) 0.2410(3) 0.0418(19) Uani 1 1 d .
C46_2 C 0.3029(6) 0.8697(5) 0.2573(4) 0.079(3) Uani 1 1 d .
H46A_2 H 0.3376 0.9174 0.2618 0.118 Uiso 1 1 calc R
H46B_2 H 0.3249 0.8328 0.2329 0.118 Uiso 1 1 calc R
H46C_2 H 0.2977 0.8395 0.2875 0.118 Uiso 1 1 calc R
C47_2 C 0.2548(4) 1.0441(4) 0.2459(3) 0.0361(18) Uani 1 1 d .
C48_2 C 0.3055(5) 1.0749(4) 0.2109(3) 0.044(2) Uani 1 1 d .
H48A_2 H 0.3098 1.0467 0.1812 0.053 Uiso 1 1 calc R
C49_2 C 0.3501(4) 1.1465(4) 0.2188(3) 0.0421(19) Uani 1 1 d .
H49A_2 H 0.3837 1.1666 0.1943 0.051 Uiso 1 1 calc R
C50_2 C 0.3452(4) 1.1885(5) 0.2628(3) 0.0388(18) Uani 1 1 d .
H50A_2 H 0.3739 1.2382 0.2674 0.047 Uiso 1 1 calc R
C51_2 C 0.2972(4) 1.1570(4) 0.3008(2) 0.0301(17) Uani 1 1 d .
C52_2 C 0.2500(4) 1.0846(4) 0.2922(2) 0.0300(17) Uani 1 1 d .
C53_2 C 0.1925(4) 1.0497(4) 0.3302(3) 0.044(2) Uani 1 1 d .
H53A_2 H 0.1732 1.0951 0.3502 0.066 Uiso 1 1 calc R
H53B_2 H 0.2196 1.0091 0.3503 0.066 Uiso 1 1 calc R
H53C_2 H 0.1484 1.0229 0.3140 0.066 Uiso 1 1 calc R
C54_2 C 0.2932(4) 1.2037(5) 0.3471(3) 0.0359(18) Uani 1 1 d .
C55_2 C 0.3086(4) 1.1623(5) 0.3913(3) 0.0411(18) Uani 1 1 d .
H55A_2 H 0.3218 1.1052 0.3913 0.049 Uiso 1 1 calc R
C56_2 C 0.3042(5) 1.2069(6) 0.4357(3) 0.052(2) Uani 1 1 d .
C57_2 C 0.2864(5) 1.2905(6) 0.4364(3) 0.052(2) Uani 1 1 d .
H57A_2 H 0.2837 1.3195 0.4660 0.062 Uiso 1 1 calc R
C58_2 C 0.2721(4) 1.3324(5) 0.3927(3) 0.0385(18) Uani 1 1 d .
C59_2 C 0.2754(4) 1.2902(5) 0.3478(3) 0.0351(18) Uani 1 1 d .
H59A_2 H 0.2660 1.3193 0.3188 0.042 Uiso 1 1 calc R
C60_2 C 0.3154(6) 1.1608(7) 0.4823(3) 0.067(3) Uani 1 1 d .
C61_2 C 0.2532(6) 1.4231(5) 0.3937(3) 0.055(2) Uani 1 1 d .
C62_2 C 0.1580(4) 0.6030(4) 0.2377(2) 0.0340(18) Uani 1 1 d .
C63_2 C 0.2405(5) 0.5941(5) 0.2585(3) 0.056(2) Uani 1 1 d .
H63A_2 H 0.2458 0.5397 0.2738 0.084 Uiso 1 1 calc R
H63B_2 H 0.2494 0.6376 0.2824 0.084 Uiso 1 1 calc R
H63C_2 H 0.2791 0.5992 0.2328 0.084 Uiso 1 1 calc R
C64_2 C 0.1333(4) 0.4577(4) 0.2306(2) 0.0303(17) Uani 1 1 d .
C65_2 C 0.1949(4) 0.4253(4) 0.2021(2) 0.0315(18) Uani 1 1 d .
H65A_2 H 0.2248 0.4612 0.1824 0.038 Uiso 1 1 calc R
C66_2 C 0.2115(4) 0.3404(5) 0.2031(3) 0.0401(19) Uani 1 1 d .
H66A_2 H 0.2525 0.3186 0.1839 0.048 Uiso 1 1 calc R
C67_2 C 0.1670(4) 0.2867(5) 0.2329(2) 0.0351(17) Uani 1 1 d .
H67A_2 H 0.1775 0.2289 0.2330 0.042 Uiso 1 1 calc R
C68_2 C 0.1066(4) 0.3194(4) 0.2624(2) 0.0299(16) Uani 1 1 d .
C69_2 C 0.0874(4) 0.4058(4) 0.2613(2) 0.0347(17) Uani 1 1 d .
C70_2 C 0.0231(4) 0.4439(5) 0.2912(3) 0.046(2) Uani 1 1 d .
H70A_2 H -0.0167 0.4018 0.2981 0.069 Uiso 1 1 calc R
H70B_2 H -0.0009 0.4898 0.2735 0.069 Uiso 1 1 calc R
H70C_2 H 0.0450 0.4646 0.3213 0.069 Uiso 1 1 calc R
C71_2 C 0.0648(4) 0.2587(5) 0.2968(3) 0.0360(18) Uani 1 1 d .
C72_2 C 0.0298(4) 0.1865(5) 0.2794(3) 0.0372(19) Uani 1 1 d .
H72A_2 H 0.0304 0.1760 0.2460 0.045 Uiso 1 1 calc R
C73_2 C -0.0067(4) 0.1283(5) 0.3104(3) 0.0419(19) Uani 1 1 d .
C74_2 C -0.0089(4) 0.1448(5) 0.3601(3) 0.049(2) Uani 1 1 d .
H74A_2 H -0.0351 0.1082 0.3813 0.059 Uiso 1 1 calc R
C75_2 C 0.0284(4) 0.2165(5) 0.3776(3) 0.044(2) Uani 1 1 d .
C76_2 C 0.0624(4) 0.2735(4) 0.3468(3) 0.0383(18) Uani 1 1 d .
H76A_2 H 0.0843 0.3230 0.3593 0.046 Uiso 1 1 calc R
C77_2 C -0.0462(6) 0.0523(6) 0.2902(4) 0.054(2) Uani 1 1 d .
C78_2 C 0.0311(6) 0.2321(7) 0.4315(3) 0.066(3) Uani 1 1 d .

loop_
_atom_site_aniso_label
_atom_site_aniso_U_11
_atom_site_aniso_U_22
_atom_site_aniso_U_33
_atom_site_aniso_U_23
_atom_site_aniso_U_13
_atom_site_aniso_U_12
F1_1 0.156(5) 0.041(3) 0.134(5) 0.033(3) 0.087(5) 0.033(3)
F2_1 0.188(6) 0.072(4) 0.057(3) 0.005(3) -0.035(4) 0.044(4)
F3_1 0.098(5) 0.034(3) 0.193(7) 0.005(4) -0.046(4) -0.011(3)
F4_1 0.107(5) 0.116(5) 0.070(4) -0.044(3) -0.009(3) -0.016(4)
F5_1 0.112(5) 0.094(5) 0.074(4) -0.026(3) 0.018(3) 0.020(4)
F6_1 0.196(7) 0.087(4) 0.050(4) -0.016(3) 0.048(4) -0.021(4)
F7_1 0.256(9) 0.089(5) 0.068(4) 0.010(4) -0.028(5) -0.004(6)
F8_1 0.083(5) 0.281(10) 0.068(4) -0.015(5) 0.015(4) 0.047(5)
F9_1 0.105(5) 0.125(5) 0.079(4) -0.032(4) -0.034(4) -0.014(4)
F10_1 0.191(7) 0.015(3) 0.166(6) -0.016(3) 0.010(5) -0.011(4)
F11_1 0.107(4) 0.050(3) 0.122(5) 0.031(3) -0.015(4) -0.028(3)
F12_1 0.062(4) 0.057(4) 0.219(7) 0.062(4) 0.007(4) -0.008(3)
N1_1 0.052(4) 0.020(3) 0.034(4) -0.002(3) 0.010(3) 0.005(3)
N2_1 0.050(4) 0.016(3) 0.052(4) 0.003(3) 0.001(3) -0.002(3)
N3_1 0.062(4) 0.017(4) 0.055(4) 0.001(3) 0.014(4) -0.002(3)
C1_1 0.050(5) 0.029(5) 0.031(4) -0.002(3) -0.001(4) 0.007(4)
C2_1 0.052(5) 0.014(4) 0.053(5) 0.003(3) 0.009(4) 0.004(3)
C3_1 0.048(5) 0.036(5) 0.056(5) -0.001(4) 0.004(4) 0.002(4)
C4_1 0.051(5) 0.031(5) 0.048(5) 0.012(4) 0.009(4) -0.002(4)
C5_1 0.056(5) 0.022(4) 0.029(4) 0.004(3) 0.009(4) 0.000(4)
C6_1 0.042(5) 0.023(5) 0.041(5) -0.001(3) -0.002(4) 0.002(4)
C7_1 0.056(6) 0.031(5) 0.089(7) -0.001(5) 0.017(5) 0.005(4)
C8_1 0.033(4) 0.013(4) 0.051(5) -0.009(3) -0.008(3) 0.008(3)
C9_1 0.051(5) 0.032(5) 0.042(5) -0.002(4) -0.009(4) 0.007(4)
C10_1 0.051(5) 0.026(5) 0.056(5) -0.006(4) -0.016(4) -0.003(4)
C11_1 0.047(5) 0.011(4) 0.058(5) -0.003(4) -0.005(4) -0.007(3)
C12_1 0.032(4) 0.026(4) 0.048(5) -0.002(3) 0.005(3) -0.004(3)
C13_1 0.033(4) 0.019(4) 0.036(4) -0.001(3) -0.005(3) 0.001(3)
C14_1 0.051(5) 0.041(5) 0.032(4) 0.000(3) -0.006(4) -0.001(4)
C15_1 0.039(4) 0.026(5) 0.038(5) -0.005(3) 0.003(3) -0.004(4)
C16_1 0.047(5) 0.041(5) 0.022(4) 0.002(3) 0.001(3) -0.005(4)
C17_1 0.046(5) 0.029(5) 0.046(5) -0.004(4) 0.001(4) -0.016(4)
C18_1 0.057(5) 0.051(6) 0.040(5) 0.004(4) 0.006(4) -0.011(4)
C19_1 0.060(5) 0.041(5) 0.041(5) -0.003(4) 0.006(4) -0.007(4)
C20_1 0.056(5) 0.038(5) 0.049(5) -0.011(4) 0.004(4) -0.008(4)
C21_1 0.064(6) 0.049(6) 0.036(5) 0.016(4) 0.009(4) 0.000(5)
C22_1 0.093(8) 0.065(7) 0.040(6) -0.002(5) 0.007(5) -0.011(6)
C23_1 0.047(5) 0.022(4) 0.035(4) -0.006(3) 0.006(4) 0.007(4)
C24_1 0.054(5) 0.024(4) 0.063(5) 0.001(4) 0.024(4) -0.004(4)
C25_1 0.053(5) 0.019(4) 0.039(5) 0.003(3) 0.010(4) 0.004(4)
C26_1 0.065(6) 0.029(5) 0.040(5) 0.006(3) 0.002(4) 0.002(4)
C27_1 0.064(5) 0.022(4) 0.038(5) 0.001(3) 0.002(4) 0.002(4)
C28_1 0.067(5) 0.023(4) 0.035(4) 0.004(3) 0.008(4) -0.002(4)
C29_1 0.035(4) 0.029(4) 0.042(5) 0.000(4) 0.012(4) 0.005(4)
C30_1 0.045(5) 0.016(4) 0.043(5) 0.001(3) 0.008(3) 0.003(3)
C31_1 0.049(5) 0.028(5) 0.070(6) 0.008(4) 0.007(4) 0.008(4)
C32_1 0.035(4) 0.031(5) 0.045(5) 0.000(4) 0.011(4) 0.009(4)
C33_1 0.041(5) 0.044(6) 0.061(6) 0.002(4) 0.004(4) 0.003(4)
C34_1 0.041(5) 0.053(6) 0.051(6) -0.011(4) -0.008(4) 0.004(4)
C35_1 0.045(5) 0.032(5) 0.088(8) -0.013(5) -0.013(5) 0.007(4)
C36_1 0.046(5) 0.022(5) 0.085(7) -0.004(4) 0.001(4) -0.002(4)
C37_1 0.051(5) 0.024(4) 0.060(5) 0.007(4) 0.002(4) 0.002(4)
C38_1 0.062(7) 0.090(9) 0.072(8) -0.028(6) -0.016(6) -0.002(6)
C39_1 0.051(6) 0.045(7) 0.122(9) 0.013(6) -0.011(6) 0.004(5)
F13_2 0.141(5) 0.094(5) 0.062(4) 0.027(3) -0.015(3) 0.035(4)
F14_2 0.097(4) 0.122(6) 0.068(4) 0.049(3) 0.000(3) -0.012(4)
F15_2 0.107(4) 0.124(5) 0.043(3) 0.007(3) -0.022(3) -0.007(4)
F16_2 0.362(14) 0.087(6) 0.219(10) 0.036(5) 0.216(10) 0.116(7)
F17_2 0.274(9) 0.044(4) 0.103(5) -0.013(3) -0.067(6) 0.049(5)
F18_2 0.146(7) 0.044(4) 0.345(13) -0.049(6) -0.098(8) -0.003(4)
F19_2 0.095(4) 0.054(4) 0.139(6) -0.037(3) 0.015(4) -0.010(3)
F20_2 0.266(9) 0.052(4) 0.119(5) 0.032(4) -0.062(6) -0.074(5)
F21_2 0.073(4) 0.072(4) 0.134(5) -0.038(4) -0.020(4) -0.011(3)
F22_2 0.091(4) 0.133(5) 0.051(3) 0.019(3) 0.016(3) -0.017(4)
F23_2 0.234(9) 0.085(5) 0.058(4) -0.023(3) 0.027(4) -0.016(5)
F24_2 0.060(4) 0.308(11) 0.050(4) 0.003(5) -0.009(3) -0.014(5)
N4_2 0.059(4) 0.027(4) 0.037(4) -0.001(3) -0.013(3) 0.001(3)
N5_2 0.054(4) 0.028(4) 0.056(4) -0.002(3) -0.007(3) 0.000(3)
N6_2 0.048(4) 0.024(4) 0.039(4) -0.001(3) -0.002(3) 0.000(3)
C40_2 0.052(5) 0.026(5) 0.043(5) -0.005(3) -0.003(4) -0.002(4)
C41_2 0.058(5) 0.027(5) 0.054(5) -0.003(4) -0.014(4) 0.003(4)
C42_2 0.052(5) 0.035(5) 0.068(6) -0.001(4) -0.006(4) 0.006(4)
C43_2 0.050(5) 0.026(5) 0.055(5) -0.003(4) -0.014(4) -0.005(4)
C44_2 0.062(6) 0.023(4) 0.033(4) 0.004(3) -0.004(4) -0.003(4)
C45_2 0.062(5) 0.016(4) 0.047(5) 0.000(3) -0.023(4) 0.001(4)
C46_2 0.089(7) 0.024(5) 0.124(9) 0.001(5) -0.041(6) -0.008(5)
C47_2 0.044(5) 0.020(4) 0.044(5) 0.003(3) -0.004(4) -0.004(3)
C48_2 0.066(6) 0.023(4) 0.042(5) 0.005(3) 0.007(4) 0.007(4)
C49_2 0.053(5) 0.024(4) 0.050(5) 0.009(4) 0.018(4) 0.000(4)
C50_2 0.048(5) 0.032(5) 0.036(5) 0.007(4) -0.001(4) 0.002(4)
C51_2 0.035(4) 0.022(4) 0.033(4) 0.004(3) -0.001(3) 0.004(3)
C52_2 0.037(4) 0.017(4) 0.036(4) 0.001(3) -0.005(3) -0.001(3)
C53_2 0.046(5) 0.026(5) 0.059(5) 0.007(4) 0.001(4) -0.010(4)
C54_2 0.030(4) 0.031(5) 0.046(5) 0.000(4) -0.003(3) -0.007(3)
C55_2 0.055(5) 0.028(4) 0.040(5) 0.004(4) -0.001(4) -0.005(4)
C56_2 0.056(6) 0.062(7) 0.039(5) 0.008(4) -0.005(4) -0.010(5)
C57_2 0.052(5) 0.056(6) 0.046(6) -0.003(4) 0.008(4) -0.014(5)
C58_2 0.045(5) 0.037(5) 0.034(5) -0.008(4) -0.001(4) 0.000(4)
C59_2 0.038(4) 0.032(5) 0.035(5) 0.009(3) -0.003(3) -0.001(3)
C60_2 0.064(7) 0.089(8) 0.049(6) 0.018(6) -0.005(5) -0.009(6)
C61_2 0.082(7) 0.034(5) 0.048(6) -0.008(4) 0.008(5) 0.002(5)
C62_2 0.046(5) 0.023(4) 0.033(4) -0.001(3) -0.002(4) -0.003(4)
C63_2 0.066(6) 0.024(5) 0.078(6) 0.003(4) -0.023(5) 0.004(4)
C64_2 0.031(4) 0.029(4) 0.031(4) -0.003(3) 0.000(3) 0.001(3)
C65_2 0.043(5) 0.021(4) 0.030(4) 0.003(3) 0.001(3) -0.005(3)
C66_2 0.044(5) 0.039(5) 0.037(5) 0.004(4) 0.003(4) 0.000(4)
C67_2 0.043(4) 0.027(4) 0.035(4) 0.000(3) -0.006(4) 0.007(3)
C68_2 0.034(4) 0.018(4) 0.038(4) 0.001(3) 0.001(3) -0.006(3)
C69_2 0.044(5) 0.025(4) 0.035(4) -0.001(3) -0.005(3) -0.002(4)
C70_2 0.056(5) 0.028(5) 0.053(5) -0.002(4) 0.017(4) 0.003(4)
C71_2 0.033(4) 0.028(5) 0.047(5) -0.001(3) -0.006(3) -0.001(3)
C72_2 0.037(4) 0.030(5) 0.045(5) 0.003(4) -0.005(4) 0.011(4)
C73_2 0.036(4) 0.032(5) 0.058(6) 0.005(4) -0.007(4) 0.001(4)
C74_2 0.035(5) 0.052(6) 0.060(6) 0.017(4) 0.006(4) 0.005(4)
C75_2 0.039(5) 0.047(5) 0.044(5) 0.002(4) 0.000(4) -0.003(4)
C76_2 0.043(5) 0.023(4) 0.049(5) 0.000(4) 0.004(4) 0.003(3)
C77_2 0.059(6) 0.027(5) 0.075(7) 0.009(5) 0.011(5) 0.000(4)
C78_2 0.055(6) 0.099(9) 0.045(6) 0.017(5) 0.002(5) -0.022(6)

loop_
_atom_type_symbol
_atom_type_description
_atom_type_scat_dispersion_real
_atom_type_scat_dispersion_imag
_atom_type_scat_source
C C 0.0033 0.0016 'International Tables Vol C Tables 4.2.6.8 and 6.1.1.4'
H H 0.0000 0.0000 'International Tables Vol C Tables 4.2.6.8 and 6.1.1.4'
F F 0.0171 0.0103 'International Tables Vol C Tables 4.2.6.8 and 6.1.1.4'
N N 0.0061 0.0033 'International Tables Vol C Tables 4.2.6.8 and 6.1.1.4'

loop_
_geom_angle_atom_site_label_1
_geom_angle_atom_site_label_2
_geom_angle_atom_site_label_3
_geom_angle
C1_1 N1_1 C5_1 117.0(6)
C6_1 N2_1 C8_1 122.7(6)
C23_1 N3_1 C25_1 121.8(6)
N1_1 C1_1 C2_1 121.9(7)
N1_1 C1_1 C6_1 114.4(6)
C2_1 C1_1 C6_1 123.7(6)
C1_1 C2_1 C3_1 120.9(7)
C4_1 C3_1 C2_1 116.8(7)
C5_1 C4_1 C3_1 120.2(7)
C4_1 C5_1 N1_1 123.1(7)
C4_1 C5_1 C23_1 122.0(7)
N1_1 C5_1 C23_1 114.8(6)
N2_1 C6_1 C7_1 123.5(7)
N2_1 C6_1 C1_1 116.1(6)
C7_1 C6_1 C1_1 120.4(6)
C9_1 C8_1 C13_1 121.7(7)
C9_1 C8_1 N2_1 118.6(7)
C13_1 C8_1 N2_1 119.6(6)
C10_1 C9_1 C8_1 119.5(7)
C11_1 C10_1 C9_1 120.5(7)
C10_1 C11_1 C12_1 120.3(7)
C13_1 C12_1 C11_1 120.2(7)
C13_1 C12_1 C15_1 121.5(6)
C11_1 C12_1 C15_1 118.2(6)
C12_1 C13_1 C8_1 117.6(6)
C12_1 C13_1 C14_1 124.6(6)
C8_1 C13_1 C14_1 117.7(6)
C16_1 C15_1 C20_1 117.4(6)
C16_1 C15_1 C12_1 120.5(6)
C20_1 C15_1 C12_1 122.2(6)
C17_1 C16_1 C15_1 121.5(7)
C18_1 C17_1 C16_1 119.6(7)
C18_1 C17_1 C21_1 119.5(7)
C16_1 C17_1 C21_1 120.7(7)
C17_1 C18_1 C19_1 120.3(7)
C18_1 C19_1 C20_1 120.9(7)
C18_1 C19_1 C22_1 120.4(8)
C20_1 C19_1 C22_1 118.6(8)
C19_1 C20_1 C15_1 120.1(7)
F2_1 C21_1 F1_1 106.7(7)
F2_1 C21_1 F3_1 104.7(7)
F1_1 C21_1 F3_1 102.8(8)
F2_1 C21_1 C17_1 115.6(8)
F1_1 C21_1 C17_1 114.2(7)
F3_1 C21_1 C17_1 111.7(7)
F4_1 C22_1 F5_1 105.7(8)
F4_1 C22_1 F6_1 107.7(8)
F5_1 C22_1 F6_1 107.4(9)
F4_1 C22_1 C19_1 111.2(8)
F5_1 C22_1 C19_1 113.1(8)
F6_1 C22_1 C19_1 111.4(8)
N3_1 C23_1 C24_1 127.3(6)
N3_1 C23_1 C5_1 115.2(6)
C24_1 C23_1 C5_1 117.4(6)
C26_1 C25_1 C30_1 121.8(7)
C26_1 C25_1 N3_1 120.1(7)
C30_1 C25_1 N3_1 117.8(6)
C25_1 C26_1 C27_1 119.8(7)
C26_1 C27_1 C28_1 119.7(7)
C29_1 C28_1 C27_1 120.2(7)
C28_1 C29_1 C30_1 121.5(7)
C28_1 C29_1 C32_1 117.5(7)
C30_1 C29_1 C32_1 121.0(7)
C29_1 C30_1 C25_1 117.0(7)
C29_1 C30_1 C31_1 122.8(7)
C25_1 C30_1 C31_1 120.2(6)
C33_1 C32_1 C37_1 116.7(7)
C33_1 C32_1 C29_1 122.2(7)
C37_1 C32_1 C29_1 121.0(7)
C32_1 C33_1 C34_1 121.7(8)
C35_1 C34_1 C33_1 119.4(8)
C35_1 C34_1 C38_1 122.4(8)
C33_1 C34_1 C38_1 118.0(8)
C36_1 C35_1 C34_1 120.4(8)
C35_1 C36_1 C37_1 119.0(8)
C35_1 C36_1 C39_1 120.5(8)
C37_1 C36_1 C39_1 120.4(9)
C36_1 C37_1 C32_1 122.6(8)
F8_1 C38_1 F7_1 108.5(11)
F8_1 C38_1 F9_1 103.0(8)
F7_1 C38_1 F9_1 105.6(9)
F8_1 C38_1 C34_1 113.2(9)
F7_1 C38_1 C34_1 113.1(8)
F9_1 C38_1 C34_1 112.8(9)
F12_1 C39_1 F11_1 105.9(9)
F12_1 C39_1 F10_1 105.8(8)
F11_1 C39_1 F10_1 105.1(8)
F12_1 C39_1 C36_1 113.0(8)
F11_1 C39_1 C36_1 115.0(8)
F10_1 C39_1 C36_1 111.3(9)
C44_2 N4_2 C40_2 117.2(6)
C45_2 N5_2 C47_2 121.8(6)
C62_2 N6_2 C64_2 121.4(6)
N4_2 C40_2 C41_2 123.5(7)
N4_2 C40_2 C45_2 114.7(6)
C41_2 C40_2 C45_2 121.7(7)
C42_2 C41_2 C40_2 117.8(7)
C41_2 C42_2 C43_2 120.8(8)
C44_2 C43_2 C42_2 117.7(7)
N4_2 C44_2 C43_2 122.9(7)
N4_2 C44_2 C62_2 116.3(7)
C43_2 C44_2 C62_2 120.8(7)
N5_2 C45_2 C46_2 125.9(7)
N5_2 C45_2 C40_2 116.5(7)
C46_2 C45_2 C40_2 117.6(6)
C48_2 C47_2 N5_2 122.3(7)
C48_2 C47_2 C52_2 119.8(7)
N5_2 C47_2 C52_2 117.7(6)
C47_2 C48_2 C49_2 121.4(7)
C48_2 C49_2 C50_2 120.1(7)
C49_2 C50_2 C51_2 120.6(7)
C50_2 C51_2 C52_2 119.1(6)
C50_2 C51_2 C54_2 119.1(6)
C52_2 C51_2 C54_2 121.7(6)
C51_2 C52_2 C47_2 118.8(6)
C51_2 C52_2 C53_2 122.4(6)
C47_2 C52_2 C53_2 118.7(6)
C55_2 C54_2 C59_2 118.9(7)
C55_2 C54_2 C51_2 120.2(7)
C59_2 C54_2 C51_2 120.9(6)
C54_2 C55_2 C56_2 120.2(7)
C57_2 C56_2 C55_2 120.9(7)
C57_2 C56_2 C60_2 119.7(8)
C55_2 C56_2 C60_2 119.3(9)
C56_2 C57_2 C58_2 119.4(8)
C57_2 C58_2 C59_2 121.4(7)
C57_2 C58_2 C61_2 119.2(7)
C59_2 C58_2 C61_2 119.4(7)
C58_2 C59_2 C54_2 119.2(7)
F14_2 C60_2 F15_2 106.2(8)
F14_2 C60_2 F13_2 106.5(9)
F15_2 C60_2 F13_2 104.8(8)
F14_2 C60_2 C56_2 112.3(8)
F15_2 C60_2 C56_2 113.4(8)
F13_2 C60_2 C56_2 113.0(8)
F17_2 C61_2 F16_2 102.6(9)
F17_2 C61_2 F18_2 103.5(9)
F16_2 C61_2 F18_2 103.7(9)
F17_2 C61_2 C58_2 116.2(8)
F16_2 C61_2 C58_2 114.7(8)
F18_2 C61_2 C58_2 114.5(8)
N6_2 C62_2 C63_2 127.1(7)
N6_2 C62_2 C44_2 117.2(7)
C63_2 C62_2 C44_2 115.6(6)
C65_2 C64_2 C69_2 121.8(7)
C65_2 C64_2 N6_2 120.4(6)
C69_2 C64_2 N6_2 117.6(6)
C66_2 C65_2 C64_2 120.0(7)
C65_2 C66_2 C67_2 119.9(7)
C66_2 C67_2 C68_2 120.2(7)
C67_2 C68_2 C69_2 120.9(6)
C67_2 C68_2 C71_2 117.5(6)
C69_2 C68_2 C71_2 121.6(6)
C64_2 C69_2 C68_2 117.2(6)
C64_2 C69_2 C70_2 119.5(7)
C68_2 C69_2 C70_2 123.3(6)
C72_2 C71_2 C76_2 118.1(7)
C72_2 C71_2 C68_2 120.7(7)
C76_2 C71_2 C68_2 121.2(6)
C71_2 C72_2 C73_2 121.9(7)
C74_2 C73_2 C72_2 118.9(7)
C74_2 C73_2 C77_2 120.6(7)
C72_2 C73_2 C77_2 120.4(7)
C75_2 C74_2 C73_2 119.0(7)
C76_2 C75_2 C74_2 121.2(7)
C76_2 C75_2 C78_2 119.3(8)
C74_2 C75_2 C78_2 119.5(7)
C75_2 C76_2 C71_2 120.8(7)
F20_2 C77_2 F19_2 108.6(8)
F20_2 C77_2 F21_2 104.7(8)
F19_2 C77_2 F21_2 103.5(8)
F20_2 C77_2 C73_2 113.7(8)
F19_2 C77_2 C73_2 113.2(7)
F21_2 C77_2 C73_2 112.4(7)
F22_2 C78_2 F24_2 105.2(8)
F22_2 C78_2 F23_2 105.1(9)
F24_2 C78_2 F23_2 105.3(9)
F22_2 C78_2 C75_2 115.7(8)
F24_2 C78_2 C75_2 111.5(8)
F23_2 C78_2 C75_2 113.1(8)

loop_
_geom_bond_atom_site_label_1
_geom_bond_atom_site_label_2
_geom_bond_distance
F1_1 C21_1 1.314(9)
F2_1 C21_1 1.298(9)
F3_1 C21_1 1.325(9)
F4_1 C22_1 1.314(10)
F5_1 C22_1 1.318(11)
F6_1 C22_1 1.324(10)
F7_1 C38_1 1.301(12)
F8_1 C38_1 1.288(10)
F9_1 C38_1 1.327(10)
F10_1 C39_1 1.356(11)
F11_1 C39_1 1.315(11)
F12_1 C39_1 1.294(10)
N1_1 C1_1 1.358(8)
N1_1 C5_1 1.361(8)
N2_1 C6_1 1.294(9)
N2_1 C8_1 1.426(9)
N3_1 C23_1 1.286(8)
N3_1 C25_1 1.431(8)
C1_1 C2_1 1.364(9)
C1_1 C6_1 1.479(10)
C2_1 C3_1 1.391(9)
C3_1 C4_1 1.386(10)
C4_1 C5_1 1.354(10)
C5_1 C23_1 1.504(9)
C6_1 C7_1 1.466(10)
C8_1 C9_1 1.381(9)
C8_1 C13_1 1.403(9)
C9_1 C10_1 1.378(10)
C10_1 C11_1 1.364(10)
C11_1 C12_1 1.407(10)
C12_1 C13_1 1.392(9)
C12_1 C15_1 1.484(10)
C13_1 C14_1 1.520(9)
C15_1 C16_1 1.394(9)
C15_1 C20_1 1.414(10)
C16_1 C17_1 1.388(10)
C17_1 C18_1 1.366(10)
C17_1 C21_1 1.481(10)
C18_1 C19_1 1.374(10)
C19_1 C20_1 1.376(10)
C19_1 C22_1 1.516(12)
C23_1 C24_1 1.487(9)
C25_1 C26_1 1.382(10)
C25_1 C30_1 1.402(10)
C26_1 C27_1 1.385(10)
C27_1 C28_1 1.384(10)
C28_1 C29_1 1.381(10)
C29_1 C30_1 1.398(9)
C29_1 C32_1 1.474(10)
C30_1 C31_1 1.529(10)
C32_1 C33_1 1.384(10)
C32_1 C37_1 1.406(10)
C33_1 C34_1 1.395(11)
C34_1 C35_1 1.394(11)
C34_1 C38_1 1.501(13)
C35_1 C36_1 1.373(12)
C36_1 C37_1 1.382(11)
C36_1 C39_1 1.471(12)
F13_2 C60_2 1.346(11)
F14_2 C60_2 1.324(10)
F15_2 C60_2 1.325(10)
F16_2 C61_2 1.267(10)
F17_2 C61_2 1.262(10)
F18_2 C61_2 1.270(10)
F19_2 C77_2 1.310(10)
F20_2 C77_2 1.301(9)
F21_2 C77_2 1.325(9)
F22_2 C78_2 1.305(9)
F23_2 C78_2 1.330(11)
F24_2 C78_2 1.309(10)
N4_2 C44_2 1.350(9)
N4_2 C40_2 1.352(8)
N5_2 C45_2 1.266(8)
N5_2 C47_2 1.417(9)
N6_2 C62_2 1.260(8)
N6_2 C64_2 1.424(9)
C40_2 C41_2 1.393(10)
C40_2 C45_2 1.498(10)
C41_2 C42_2 1.358(10)
C42_2 C43_2 1.397(10)
C43_2 C44_2 1.389(10)
C44_2 C62_2 1.502(9)
C45_2 C46_2 1.495(11)
C47_2 C48_2 1.370(9)
C47_2 C52_2 1.420(10)
C48_2 C49_2 1.373(10)
C49_2 C50_2 1.377(10)
C50_2 C51_2 1.405(9)
C51_2 C52_2 1.410(9)
C51_2 C54_2 1.468(9)
C52_2 C53_2 1.521(9)
C54_2 C55_2 1.398(10)
C54_2 C59_2 1.400(9)
C55_2 C56_2 1.406(11)
C56_2 C57_2 1.354(11)
C56_2 C60_2 1.480(11)
C57_2 C58_2 1.388(10)
C58_2 C59_2 1.399(10)
C58_2 C61_2 1.467(10)
C62_2 C63_2 1.504(10)
C64_2 C65_2 1.391(9)
C64_2 C69_2 1.402(9)
C65_2 C66_2 1.371(9)
C66_2 C67_2 1.393(10)
C67_2 C68_2 1.394(9)
C68_2 C69_2 1.405(9)
C68_2 C71_2 1.515(9)
C69_2 C70_2 1.482(9)
C71_2 C72_2 1.369(10)
C71_2 C76_2 1.387(10)
C72_2 C73_2 1.393(10)
C73_2 C74_2 1.384(10)
C73_2 C77_2 1.478(11)
C74_2 C75_2 1.380(10)
C75_2 C76_2 1.360(10)
C75_2 C78_2 1.495(11)

loop_
_geom_torsion_atom_site_label_1
_geom_torsion_atom_site_label_2
_geom_torsion_atom_site_label_3
_geom_torsion_atom_site_label_4
_geom_torsion
C5_1 N1_1 C1_1 C2_1 -1.5(9)
C5_1 N1_1 C1_1 C6_1 -178.2(6)
N1_1 C1_1 C2_1 C3_1 0.9(11)
C6_1 C1_1 C2_1 C3_1 177.3(7)
C1_1 C2_1 C3_1 C4_1 -0.3(11)
C2_1 C3_1 C4_1 C5_1 0.4(11)
C3_1 C4_1 C5_1 N1_1 -1.1(11)
C3_1 C4_1 C5_1 C23_1 -177.2(7)
C1_1 N1_1 C5_1 C4_1 1.6(10)
C1_1 N1_1 C5_1 C23_1 178.0(6)
C8_1 N2_1 C6_1 C7_1 0.8(11)
C8_1 N2_1 C6_1 C1_1 -177.7(6)
N1_1 C1_1 C6_1 N2_1 -179.3(6)
C2_1 C1_1 C6_1 N2_1 4.0(10)
N1_1 C1_1 C6_1 C7_1 2.2(9)
C2_1 C1_1 C6_1 C7_1 -174.5(7)
C6_1 N2_1 C8_1 C9_1 -85.9(9)
C6_1 N2_1 C8_1 C13_1 97.9(8)
C13_1 C8_1 C9_1 C10_1 0.0(11)
N2_1 C8_1 C9_1 C10_1 -176.2(7)
C8_1 C9_1 C10_1 C11_1 1.4(11)
C9_1 C10_1 C11_1 C12_1 -1.7(11)
C10_1 C11_1 C12_1 C13_1 0.6(11)
C10_1 C11_1 C12_1 C15_1 178.3(7)
C11_1 C12_1 C13_1 C8_1 0.7(10)
C15_1 C12_1 C13_1 C8_1 -176.8(6)
C11_1 C12_1 C13_1 C14_1 178.8(6)
C15_1 C12_1 C13_1 C14_1 1.3(11)
C9_1 C8_1 C13_1 C12_1 -1.0(10)
N2_1 C8_1 C13_1 C12_1 175.1(6)
C9_1 C8_1 C13_1 C14_1 -179.3(6)
N2_1 C8_1 C13_1 C14_1 -3.2(9)
C13_1 C12_1 C15_1 C16_1 123.6(7)
C11_1 C12_1 C15_1 C16_1 -54.0(9)
C13_1 C12_1 C15_1 C20_1 -56.2(10)
C11_1 C12_1 C15_1 C20_1 126.2(7)
C20_1 C15_1 C16_1 C17_1 -1.0(10)
C12_1 C15_1 C16_1 C17_1 179.3(6)
C15_1 C16_1 C17_1 C18_1 3.9(11)
C15_1 C16_1 C17_1 C21_1 179.9(7)
C16_1 C17_1 C18_1 C19_1 -4.8(11)
C21_1 C17_1 C18_1 C19_1 179.2(7)
C17_1 C18_1 C19_1 C20_1 2.9(12)
C17_1 C18_1 C19_1 C22_1 179.9(8)
C18_1 C19_1 C20_1 C15_1 0.1(12)
C22_1 C19_1 C20_1 C15_1 -177.0(8)
C16_1 C15_1 C20_1 C19_1 -1.0(11)
C12_1 C15_1 C20_1 C19_1 178.7(7)
C18_1 C17_1 C21_1 F2_1 23.3(11)
C16_1 C17_1 C21_1 F2_1 -152.7(8)
C18_1 C17_1 C21_1 F1_1 147.6(8)
C16_1 C17_1 C21_1 F1_1 -28.4(11)
C18_1 C17_1 C21_1 F3_1 -96.3(9)
C16_1 C17_1 C21_1 F3_1 87.7(9)
C18_1 C19_1 C22_1 F4_1 -86.0(10)
C20_1 C19_1 C22_1 F4_1 91.1(10)
C18_1 C19_1 C22_1 F5_1 155.2(8)
C20_1 C19_1 C22_1 F5_1 -27.7(12)
C18_1 C19_1 C22_1 F6_1 34.0(13)
C20_1 C19_1 C22_1 F6_1 -148.8(8)
C25_1 N3_1 C23_1 C24_1 1.7(12)
C25_1 N3_1 C23_1 C5_1 178.8(6)
C4_1 C5_1 C23_1 N3_1 -14.0(10)
N1_1 C5_1 C23_1 N3_1 169.6(6)
C4_1 C5_1 C23_1 C24_1 163.4(7)
N1_1 C5_1 C23_1 C24_1 -13.0(9)
C23_1 N3_1 C25_1 C26_1 68.3(9)
C23_1 N3_1 C25_1 C30_1 -118.5(8)
C30_1 C25_1 C26_1 C27_1 0.1(10)
N3_1 C25_1 C26_1 C27_1 173.0(6)
C25_1 C26_1 C27_1 C28_1 1.3(11)
C26_1 C27_1 C28_1 C29_1 -0.2(11)
C27_1 C28_1 C29_1 C30_1 -2.3(11)
C27_1 C28_1 C29_1 C32_1 179.2(6)
C28_1 C29_1 C30_1 C25_1 3.5(10)
C32_1 C29_1 C30_1 C25_1 -178.1(6)
C28_1 C29_1 C30_1 C31_1 -175.7(7)
C32_1 C29_1 C30_1 C31_1 2.7(10)
C26_1 C25_1 C30_1 C29_1 -2.4(10)
N3_1 C25_1 C30_1 C29_1 -175.5(6)
C26_1 C25_1 C30_1 C31_1 176.9(7)
N3_1 C25_1 C30_1 C31_1 3.8(10)
C28_1 C29_1 C32_1 C33_1 -122.1(8)
C30_1 C29_1 C32_1 C33_1 59.4(10)
C28_1 C29_1 C32_1 C37_1 54.2(9)
C30_1 C29_1 C32_1 C37_1 -124.3(8)
C37_1 C32_1 C33_1 C34_1 0.2(11)
C29_1 C32_1 C33_1 C34_1 176.6(7)
C32_1 C33_1 C34_1 C35_1 0.7(11)
C32_1 C33_1 C34_1 C38_1 -175.9(8)
C33_1 C34_1 C35_1 C36_1 -0.3(12)
C38_1 C34_1 C35_1 C36_1 176.2(8)
C34_1 C35_1 C36_1 C37_1 -1.0(12)
C34_1 C35_1 C36_1 C39_1 175.8(8)
C35_1 C36_1 C37_1 C32_1 1.9(12)
C39_1 C36_1 C37_1 C32_1 -174.9(7)
C33_1 C32_1 C37_1 C36_1 -1.5(11)
C29_1 C32_1 C37_1 C36_1 -178.0(7)
C35_1 C34_1 C38_1 F8_1 -99.5(11)
C33_1 C34_1 C38_1 F8_1 77.0(12)
C35_1 C34_1 C38_1 F7_1 136.6(9)
C33_1 C34_1 C38_1 F7_1 -46.9(12)
C35_1 C34_1 C38_1 F9_1 16.9(13)
C33_1 C34_1 C38_1 F9_1 -166.6(8)
C35_1 C36_1 C39_1 F12_1 -76.4(12)
C37_1 C36_1 C39_1 F12_1 100.3(11)
C35_1 C36_1 C39_1 F11_1 161.8(8)
C37_1 C36_1 C39_1 F11_1 -21.4(12)
C35_1 C36_1 C39_1 F10_1 42.5(11)
C37_1 C36_1 C39_1 F10_1 -140.8(9)
C44_2 N4_2 C40_2 C41_2 -1.0(10)
C44_2 N4_2 C40_2 C45_2 -179.4(6)
N4_2 C40_2 C41_2 C42_2 0.8(11)
C45_2 C40_2 C41_2 C42_2 179.1(7)
C40_2 C41_2 C42_2 C43_2 0.2(12)
C41_2 C42_2 C43_2 C44_2 -0.9(12)
C40_2 N4_2 C44_2 C43_2 0.2(10)
C40_2 N4_2 C44_2 C62_2 -179.1(6)
C42_2 C43_2 C44_2 N4_2 0.6(11)
C42_2 C43_2 C44_2 C62_2 180.0(7)
C47_2 N5_2 C45_2 C46_2 1.8(13)
C47_2 N5_2 C45_2 C40_2 179.9(6)
N4_2 C40_2 C45_2 N5_2 -176.6(7)
C41_2 C40_2 C45_2 N5_2 5.0(11)
N4_2 C40_2 C45_2 C46_2 1.7(10)
C41_2 C40_2 C45_2 C46_2 -176.8(8)
C45_2 N5_2 C47_2 C48_2 85.9(10)
C45_2 N5_2 C47_2 C52_2 -99.0(9)
N5_2 C47_2 C48_2 C49_2 172.5(7)
C52_2 C47_2 C48_2 C49_2 -2.5(11)
C47_2 C48_2 C49_2 C50_2 0.7(11)
C48_2 C49_2 C50_2 C51_2 2.6(11)
C49_2 C50_2 C51_2 C52_2 -4.0(10)
C49_2 C50_2 C51_2 C54_2 -179.7(6)
C50_2 C51_2 C52_2 C47_2 2.2(10)
C54_2 C51_2 C52_2 C47_2 177.8(6)
C50_2 C51_2 C52_2 C53_2 -176.0(6)
C54_2 C51_2 C52_2 C53_2 -0.4(10)
C48_2 C47_2 C52_2 C51_2 1.0(10)
N5_2 C47_2 C52_2 C51_2 -174.3(6)
C48_2 C47_2 C52_2 C53_2 179.2(6)
N5_2 C47_2 C52_2 C53_2 3.9(9)
C50_2 C51_2 C54_2 C55_2 -126.9(7)
C52_2 C51_2 C54_2 C55_2 57.4(9)
C50_2 C51_2 C54_2 C59_2 51.8(9)
C52_2 C51_2 C54_2 C59_2 -123.8(7)
C59_2 C54_2 C55_2 C56_2 1.7(10)
C51_2 C54_2 C55_2 C56_2 -179.6(7)
C54_2 C55_2 C56_2 C57_2 -1.1(11)
C54_2 C55_2 C56_2 C60_2 175.8(7)
C55_2 C56_2 C57_2 C58_2 0.1(12)
C60_2 C56_2 C57_2 C58_2 -176.8(8)
C56_2 C57_2 C58_2 C59_2 0.2(11)
C56_2 C57_2 C58_2 C61_2 -179.6(8)
C57_2 C58_2 C59_2 C54_2 0.4(10)
C61_2 C58_2 C59_2 C54_2 -179.8(7)
C55_2 C54_2 C59_2 C58_2 -1.3(10)
C51_2 C54_2 C59_2 C58_2 179.9(6)
C57_2 C56_2 C60_2 F14_2 84.5(11)
C55_2 C56_2 C60_2 F14_2 -92.5(11)
C57_2 C56_2 C60_2 F15_2 -36.0(12)
C55_2 C56_2 C60_2 F15_2 147.1(8)
C57_2 C56_2 C60_2 F13_2 -155.1(8)
C55_2 C56_2 C60_2 F13_2 28.0(12)
C57_2 C58_2 C61_2 F17_2 -163.7(8)
C59_2 C58_2 C61_2 F17_2 16.5(12)
C57_2 C58_2 C61_2 F16_2 -44.1(13)
C59_2 C58_2 C61_2 F16_2 136.1(10)
C57_2 C58_2 C61_2 F18_2 75.7(11)
C59_2 C58_2 C61_2 F18_2 -104.2(10)
C64_2 N6_2 C62_2 C63_2 -3.0(11)
C64_2 N6_2 C62_2 C44_2 175.3(6)
N4_2 C44_2 C62_2 N6_2 -176.2(6)
C43_2 C44_2 C62_2 N6_2 4.4(10)
N4_2 C44_2 C62_2 C63_2 2.2(9)
C43_2 C44_2 C62_2 C63_2 -177.1(7)
C62_2 N6_2 C64_2 C65_2 -63.9(9)
C62_2 N6_2 C64_2 C69_2 120.9(7)
C69_2 C64_2 C65_2 C66_2 0.9(10)
N6_2 C64_2 C65_2 C66_2 -174.1(6)
C64_2 C65_2 C66_2 C67_2 -0.4(10)
C65_2 C66_2 C67_2 C68_2 -1.3(10)
C66_2 C67_2 C68_2 C69_2 2.7(10)
C66_2 C67_2 C68_2 C71_2 -175.3(6)
C65_2 C64_2 C69_2 C68_2 0.4(10)
N6_2 C64_2 C69_2 C68_2 175.5(6)
C65_2 C64_2 C69_2 C70_2 179.4(6)
N6_2 C64_2 C69_2 C70_2 -5.5(9)
C67_2 C68_2 C69_2 C64_2 -2.2(10)
C71_2 C68_2 C69_2 C64_2 175.7(6)
C67_2 C68_2 C69_2 C70_2 178.9(7)
C71_2 C68_2 C69_2 C70_2 -3.2(10)
C67_2 C68_2 C71_2 C72_2 -55.3(9)
C69_2 C68_2 C71_2 C72_2 126.7(7)
C67_2 C68_2 C71_2 C76_2 123.2(7)
C69_2 C68_2 C71_2 C76_2 -54.8(9)
C76_2 C71_2 C72_2 C73_2 -0.7(11)
C68_2 C71_2 C72_2 C73_2 177.8(6)
C71_2 C72_2 C73_2 C74_2 1.3(11)
C71_2 C72_2 C73_2 C77_2 178.0(7)
C72_2 C73_2 C74_2 C75_2 -3.0(11)
C77_2 C73_2 C74_2 C75_2 -179.8(7)
C73_2 C74_2 C75_2 C76_2 4.4(11)
C73_2 C74_2 C75_2 C78_2 -175.9(8)
C74_2 C75_2 C76_2 C71_2 -4.0(11)
C78_2 C75_2 C76_2 C71_2 176.4(8)
C72_2 C71_2 C76_2 C75_2 2.1(10)
C68_2 C71_2 C76_2 C75_2 -176.5(7)
C74_2 C73_2 C77_2 F20_2 -25.9(12)
C72_2 C73_2 C77_2 F20_2 157.4(8)
C74_2 C73_2 C77_2 F19_2 -150.5(8)
C72_2 C73_2 C77_2 F19_2 32.8(11)
C74_2 C73_2 C77_2 F21_2 92.8(9)
C72_2 C73_2 C77_2 F21_2 -83.9(10)
C76_2 C75_2 C78_2 F22_2 161.9(8)
C74_2 C75_2 C78_2 F22_2 -17.8(13)
C76_2 C75_2 C78_2 F24_2 -78.0(11)
C74_2 C75_2 C78_2 F24_2 102.4(10)
C76_2 C75_2 C78_2 F23_2 40.5(11)
C74_2 C75_2 C78_2 F23_2 -139.2(8)
